data_2009348
loop_
_publ_author_name
'Antonia Neels'
'Helen Stoeckli-Evans'
'Laurent Plasseraud'
'Eva Garcia Fidalgo'
'Georg S\"uss-Fink'

_publ_section_title
;
 Di-\m-bromo-bis[bromo(\h^6^-<i>para</i>-cymene)ruthenium(II)] benzene
 solvate and
 di-\m-iodo-bis[(\h^6^-<i>para</i>-cymene)iodoruthenium(II)] toluene
 solvate
;
_journal_issue 12
_journal_name_full 'Acta Crystallographica Section C'
_journal_page_first 2030
_journal_page_last 2032
_journal_paper_doi 10.1107/S0108270199010410
_journal_volume 55
_journal_year 1999
_chemical_formula_iupac '[Ru2 I4 (C10 H14)2 ],C7 H8'
_chemical_formula_moiety 'C20 H28 I4 Ru2,C7 H8'
_chemical_formula_sum 'C27 H36 I4 Ru2'
_chemical_formula_weight 1070.34
_chemical_name_systematic
;
 ?
;
_space_group_IT_number 2
_symmetry_cell_setting triclinic
_symmetry_space_group_name_Hall '-P 1'
_symmetry_space_group_name_H-M 'P -1'
_audit_creation_method SHELXL-97
_cell_angle_alpha 103.710(10)
_cell_angle_beta 96.180(10)
_cell_angle_gamma 100.120(10)
_cell_formula_units_Z 1
_cell_length_a 8.7550(10)
_cell_length_b 9.0900(10)
_cell_length_c 10.4200(10)
_cell_measurement_reflns_used 32
_cell_measurement_temperature 293(2)
_cell_measurement_theta_max 20.5
_cell_measurement_theta_min 12.8
_cell_volume 783.37(15)
_computing_cell_refinement STADI4
_computing_data_collection 'STADI4 (Stoe & Cie, 1995a)'
_computing_data_reduction 'XRED (Stoe & Cie, 1995b)'
_computing_molecular_graphics 'PLATON99 (Spek, 1998)'
_computing_publication_material SHELXL97
_computing_structure_refinement 'SHELXL97 (Sheldrick, 1997)'
_computing_structure_solution 'SHELXS97 (Sheldrick, 1990)'
_diffrn_ambient_temperature 293(2)
_diffrn_measured_fraction_theta_full 0.983
_diffrn_measured_fraction_theta_max 0.983
_diffrn_measurement_device_type 'STOE AED2 4-circle diffractometer'
_diffrn_measurement_method '\w/2\q scan'
_diffrn_radiation_monochromator graphite
_diffrn_radiation_source 'fine-focus sealed tube'
_diffrn_radiation_type MoK\a
_diffrn_radiation_wavelength 0.71073
_diffrn_reflns_av_R_equivalents 0.0000
_diffrn_reflns_av_sigmaI/netI 0.0132
_diffrn_reflns_limit_h_max 10
_diffrn_reflns_limit_h_min -10
_diffrn_reflns_limit_k_max 10
_diffrn_reflns_limit_k_min -11
_diffrn_reflns_limit_l_max 12
_diffrn_reflns_limit_l_min 0
_diffrn_reflns_number 2866
_diffrn_reflns_theta_full 25.48
_diffrn_reflns_theta_max 25.48
_diffrn_reflns_theta_min 2.39
_diffrn_standards_decay_% <3
_diffrn_standards_interval_time 60
_diffrn_standards_number 2
_exptl_absorpt_coefficient_mu 4.919
_exptl_absorpt_correction_T_max 0.154
_exptl_absorpt_correction_T_min 0.063
_exptl_absorpt_correction_type \y-scans
_exptl_absorpt_process_details
;
(North et al., 1968)
;
_exptl_crystal_colour black
_exptl_crystal_density_diffrn 2.269
_exptl_crystal_density_meas ?
_exptl_crystal_density_method 'not measured'
_exptl_crystal_description block
_exptl_crystal_F_000 497
_exptl_crystal_size_max .68
_exptl_crystal_size_mid .60
_exptl_crystal_size_min .38
_refine_diff_density_max 1.130
_refine_diff_density_min -1.281
_refine_ls_extinction_coef 0.051(3)
_refine_ls_extinction_method '[SHELXL97 (Sheldrick, 1997)'
_refine_ls_goodness_of_fit_ref 1.294
_refine_ls_hydrogen_treatment constr
_refine_ls_matrix_type full
_refine_ls_number_parameters 156
_refine_ls_number_reflns 2866
_refine_ls_number_restraints 0
_refine_ls_restrained_S_all 1.294
_refine_ls_R_factor_all 0.0426
_refine_ls_R_factor_gt 0.0361
_refine_ls_shift/su_max 0.001
_refine_ls_shift/su_mean 0.000
_refine_ls_structure_factor_coef Fsqd
_refine_ls_weighting_details 'calc w = 1/[\s^2^(Fo^2^)+(0.0629P)^2^+1.2754P] where P=(Fo^2^+2Fc^2^)/3'
_refine_ls_weighting_scheme calc
_refine_ls_wR_factor_ref 0.1231
_reflns_number_gt 2603
_reflns_number_total 2866
_reflns_threshold_expression I>2\s(I)
_cod_data_source_file sk1323.cif
_cod_data_source_block 2
_cod_depositor_comments
;
The following automatic conversions were performed:

'_exptl_crystal_density_meas' value 'none' was changed to '?' - the
value is perceived as not measured.

Automatic conversion script
Id: cif_fix_values 3008 2015-01-20 13:52:24Z robertas 
;
_cod_database_code 2009348

loop_
_symmetry_equiv_pos_as_xyz
'x, y, z'
'-x, -y, -z'

loop_
_atom_site_label
_atom_site_fract_x
_atom_site_fract_y
_atom_site_fract_z
_atom_site_U_iso_or_equiv
_atom_site_adp_type
_atom_site_calc_flag
_atom_site_refinement_flags
_atom_site_occupancy
_atom_site_disorder_assembly
_atom_site_disorder_group
_atom_site_type_symbol
Ru1 0.29143(6) 0.40512(6) 0.87451(5) 0.0467(2) Uani d . 1 . . Ru
I1 0.39584(5) 0.52205(6) 1.14218(5) 0.0605(2) Uani d . 1 . . I
I2 0.26764(8) 0.69746(6) 0.86507(6) 0.0759(3) Uani d . 1 . . I
C1 0.1482(8) 0.2929(9) 0.6762(8) 0.0574(16) Uani d . 1 . . C
C2 0.0511(8) 0.3243(9) 0.7767(8) 0.0604(18) Uani d . 1 . . C
H2 -0.0246 0.3821 0.7652 0.072 Uiso calc R 1 . . H
C3 0.0657(9) 0.2723(9) 0.8891(9) 0.068(2) Uani d . 1 . . C
H3 -0.0009 0.2953 0.9513 0.082 Uiso calc R 1 . . H
C4 0.1798(11) 0.1837(8) 0.9144(9) 0.068(2) Uani d . 1 . . C
C5 0.2804(10) 0.1543(8) 0.8165(8) 0.0624(18) Uani d . 1 . . C
H5 0.3573 0.0980 0.8288 0.075 Uiso calc R 1 . . H
C6 0.2647(9) 0.2095(8) 0.7017(7) 0.0564(16) Uani d . 1 . . C
H6 0.3334 0.1905 0.6404 0.068 Uiso calc R 1 . . H
C7 0.1263(12) 0.3464(12) 0.5499(9) 0.078(2) Uani d . 1 . . C
H7 0.0639 0.4267 0.5648 0.094 Uiso calc R 1 . . H
C8 0.0298(14) 0.2056(17) 0.4374(11) 0.110(4) Uani d . 1 . . C
H8A -0.0018 0.2398 0.3601 0.165 Uiso calc R 1 . . H
H8B -0.0617 0.1599 0.4684 0.165 Uiso calc R 1 . . H
H8C 0.0933 0.1303 0.4141 0.165 Uiso calc R 1 . . H
C9 0.2788(14) 0.4133(14) 0.5101(11) 0.091(3) Uani d . 1 . . C
H9A 0.2569 0.4547 0.4351 0.136 Uiso calc R 1 . . H
H9B 0.3370 0.3334 0.4861 0.136 Uiso calc R 1 . . H
H9C 0.3394 0.4943 0.5839 0.136 Uiso calc R 1 . . H
C10 0.1987(15) 0.1282(11) 1.0372(11) 0.091(3) Uani d . 1 . . C
H10A 0.1482 0.1851 1.1039 0.136 Uiso calc R 1 . . H
H10B 0.3084 0.1436 1.0707 0.136 Uiso calc R 1 . . H
H10C 0.1516 0.0200 1.0163 0.136 Uiso calc R 1 . . H
C11 0.420(2) -0.009(2) 0.3855(18) 0.131(6) Uani d . 1 . . C
C12 0.547(3) 0.110(2) 0.436(3) 0.155(11) Uani d . 1 . . C
H12 0.5776 0.1809 0.3869 0.186 Uiso calc R 1 . . H
C13 0.624(3) 0.123(2) 0.549(3) 0.167(12) Uani d . 1 . . C
H13 0.7069 0.2069 0.5884 0.200 Uiso calc R 1 . . H
C14 0.343(3) -0.035(3) 0.282(3) 0.110(9) Uani d P 0.50 . . C
H14A 0.2353 -0.0721 0.2882 0.165 Uiso calc PR 0.50 . . H
H14B 0.3783 -0.1125 0.2187 0.165 Uiso calc PR 0.50 . . H
H14C 0.3520 0.0578 0.2517 0.165 Uiso calc PR 0.50 . . H

loop_
_atom_site_aniso_label
_atom_site_aniso_U_11
_atom_site_aniso_U_22
_atom_site_aniso_U_33
_atom_site_aniso_U_12
_atom_site_aniso_U_13
_atom_site_aniso_U_23
Ru1 0.0434(3) 0.0424(3) 0.0518(3) 0.0050(2) 0.0153(2) 0.0070(2)
I1 0.0507(3) 0.0695(4) 0.0524(3) -0.0014(2) 0.0209(2) 0.0032(2)
I2 0.0945(5) 0.0528(3) 0.0901(4) 0.0243(3) 0.0339(3) 0.0219(3)
C1 0.051(4) 0.059(4) 0.058(4) 0.013(3) 0.006(3) 0.006(3)
C2 0.039(3) 0.064(4) 0.068(5) 0.004(3) 0.006(3) 0.004(3)
C3 0.054(4) 0.064(5) 0.077(5) -0.005(3) 0.022(4) 0.006(4)
C4 0.078(5) 0.044(4) 0.072(5) -0.009(3) 0.019(4) 0.011(3)
C5 0.072(5) 0.041(3) 0.070(5) 0.008(3) 0.012(4) 0.007(3)
C6 0.060(4) 0.047(3) 0.057(4) 0.010(3) 0.015(3) 0.003(3)
C7 0.082(6) 0.095(6) 0.065(5) 0.040(5) 0.014(4) 0.019(4)
C8 0.083(7) 0.156(11) 0.071(6) 0.016(7) -0.004(5) 0.006(7)
C9 0.099(7) 0.104(7) 0.077(6) 0.021(6) 0.023(5) 0.033(5)
C10 0.112(8) 0.065(5) 0.091(7) -0.004(5) 0.024(6) 0.024(5)
C11 0.118(12) 0.140(13) 0.137(13) 0.062(11) 0.061(11) -0.007(11)
C12 0.18(2) 0.067(8) 0.25(3) 0.039(11) 0.16(2) 0.038(14)
C13 0.17(2) 0.092(10) 0.27(3) 0.033(12) 0.17(2) 0.034(17)
C14 0.072(13) 0.100(16) 0.13(2) 0.036(12) -0.009(13) -0.030(15)

loop_
_atom_type_symbol
_atom_type_description
_atom_type_scat_dispersion_real
_atom_type_scat_dispersion_imag
_atom_type_scat_source
Ru Ru -1.2594 0.8363 'International Tables Vol C Tables 4.2.6.8 and 6.1.1.4'
I I -0.4742 1.8119 'International Tables Vol C Tables 4.2.6.8 and 6.1.1.4'
C C 0.0033 0.0016 'International Tables Vol C Tables 4.2.6.8 and 6.1.1.4'
H H 0.0000 0.0000 'International Tables Vol C Tables 4.2.6.8 and 6.1.1.4'

loop_
_geom_angle_atom_site_label_1
_geom_angle_atom_site_label_2
_geom_angle_atom_site_label_3
_geom_angle_site_symmetry_1
_geom_angle_site_symmetry_3
_geom_angle
_geom_angle_publ_flag
C2 Ru1 C3 . . 36.8(3) ?
C2 Ru1 C6 . . 67.8(3) ?
C3 Ru1 C6 . . 79.7(3) ?
C2 Ru1 C5 . . 79.8(3) ?
C3 Ru1 C5 . . 67.5(3) ?
C6 Ru1 C5 . . 37.6(3) ?
C2 Ru1 C1 . . 38.1(3) ?
C3 Ru1 C1 . . 67.9(3) ?
C6 Ru1 C1 . . 37.6(3) ?
C5 Ru1 C1 . . 68.1(3) ?
C2 Ru1 C4 . . 67.8(3) ?
C3 Ru1 C4 . . 37.9(3) ?
C6 Ru1 C4 . . 68.1(3) ?
C5 Ru1 C4 . . 37.6(3) ?
C1 Ru1 C4 . . 81.2(3) ?
C2 Ru1 I2 . . 88.8(2) ?
C3 Ru1 I2 . . 110.6(2) ?
C6 Ru1 I2 . . 125.2(2) ?
C5 Ru1 I2 . . 162.2(2) ?
C1 Ru1 I2 . . 94.6(2) ?
C4 Ru1 I2 . . 147.3(2) ?
C2 Ru1 I1 . . 127.3(2) ?
C3 Ru1 I1 . . 97.4(2) ?
C6 Ru1 I1 . . 146.2(2) ?
C5 Ru1 I1 . . 110.1(2) ?
C1 Ru1 I1 . . 165.0(2) ?
C4 Ru1 I1 . . 88.9(2) ?
C2 Ru1 I1 . 2_667 149.5(2) ?
C3 Ru1 I1 . 2_667 160.2(2) ?
C6 Ru1 I1 . 2_667 88.9(2) ?
C5 Ru1 I1 . 2_667 93.6(2) ?
C1 Ru1 I1 . 2_667 111.8(2) ?
C4 Ru1 I1 . 2_667 122.6(3) ?
I2 Ru1 I1 . 2_667 89.22(3) ?
I1 Ru1 I1 . 2_667 83.04(2) yes
I2 Ru1 I1 . . 87.59(2) yes
C2 Ru1 Ru1 . 2_667 168.5(2) ?
C3 Ru1 Ru1 . 2_667 135.7(3) ?
C6 Ru1 Ru1 . 2_667 122.8(2) ?
C5 Ru1 Ru1 . 2_667 105.8(2) ?
C1 Ru1 Ru1 . 2_667 153.2(2) ?
C4 Ru1 Ru1 . 2_667 110.4(2) ?
I2 Ru1 Ru1 . 2_667 87.87(2) ?
I1 Ru1 Ru1 . 2_667 41.582(15) ?
I1 Ru1 Ru1 2_667 2_667 41.459(15) ?
Ru1 I1 Ru1 . 2_667 96.96(2) yes
C6 C1 C2 . . 116.3(7) ?
C6 C1 C7 . . 122.3(7) ?
C2 C1 C7 . . 121.4(7) ?
C6 C1 Ru1 . . 69.7(4) ?
C2 C1 Ru1 . . 68.9(4) ?
C7 C1 Ru1 . . 132.1(6) ?
C3 C2 C1 . . 122.2(7) ?
C3 C2 Ru1 . . 72.1(5) ?
C1 C2 Ru1 . . 72.9(4) ?
C2 C3 C4 . . 122.3(7) ?
C2 C3 Ru1 . . 71.1(4) ?
C4 C3 Ru1 . . 73.4(4) ?
C5 C4 C3 . . 116.3(8) ?
C5 C4 C10 . . 120.7(9) ?
C3 C4 C10 . . 122.9(9) ?
C5 C4 Ru1 . . 70.0(4) ?
C3 C4 Ru1 . . 68.7(4) ?
C10 C4 Ru1 . . 130.4(6) ?
C6 C5 C4 . . 120.8(8) ?
C6 C5 Ru1 . . 70.1(4) ?
C4 C5 Ru1 . . 72.4(4) ?
C5 C6 C1 . . 122.2(7) ?
C5 C6 Ru1 . . 72.3(4) ?
C1 C6 Ru1 . . 72.7(4) ?
C9 C7 C1 . . 113.5(8) ?
C9 C7 C8 . . 111.4(8) ?
C1 C7 C8 . . 107.4(9) ?
C14 C11 C12 . . 126(3) ?
C14 C11 C13 . 2_656 111(3) ?
C12 C11 C13 . 2_656 123(2) ?
C13 C12 C11 . . 119(2) ?
C12 C13 C11 . 2_656 118(3) ?

loop_
_geom_bond_atom_site_label_1
_geom_bond_atom_site_label_2
_geom_bond_site_symmetry_2
_geom_bond_distance
_geom_bond_publ_flag
Ru1 C2 . 2.156(7) ?
Ru1 C3 . 2.168(8) ?
Ru1 C6 . 2.169(7) ?
Ru1 C5 . 2.198(7) ?
Ru1 C1 . 2.208(7) ?
Ru1 C4 . 2.230(7) ?
Ru1 I1 . 2.7292(8) yes
Ru1 I1 2_667 2.7359(7) yes
Ru1 I2 . 2.7256(8) yes
Ru1 Ru1 2_667 4.0918(12) yes
I1 Ru1 2_667 2.7359(7) ?
C1 C6 . 1.413(10) ?
C1 C2 . 1.426(10) ?
C1 C7 . 1.512(12) ?
C2 C3 . 1.365(12) ?
C3 C4 . 1.429(13) ?
C4 C5 . 1.427(12) ?
C4 C10 . 1.486(14) ?
C5 C6 . 1.406(11) ?
C7 C9 . 1.509(15) ?
C7 C8 . 1.556(15) ?
C11 C14 . 1.16(3) ?
C11 C12 . 1.37(3) ?
C11 C13 2_656 1.39(3) ?
C12 C13 . 1.27(3) ?
C13 C11 2_656 1.39(3) ?

loop_
_geom_torsion_atom_site_label_1
_geom_torsion_atom_site_label_2
_geom_torsion_atom_site_label_3
_geom_torsion_atom_site_label_4
_geom_torsion_site_symmetry_1
_geom_torsion_site_symmetry_4
_geom_torsion
C2 Ru1 I1 Ru1 . 2_667 -176.2(3)
C3 Ru1 I1 Ru1 . 2_667 160.1(2)
C6 Ru1 I1 Ru1 . 2_667 77.4(4)
C5 Ru1 I1 Ru1 . 2_667 91.3(2)
C1 Ru1 I1 Ru1 . 2_667 171.8(7)
C4 Ru1 I1 Ru1 . 2_667 123.0(2)
I2 Ru1 I1 Ru1 . 2_667 -89.50(2)
I1 Ru1 I1 Ru1 2_667 2_667 0.0
C2 Ru1 C1 C6 . . -130.4(7)
C3 Ru1 C1 C6 . . -102.3(5)
C5 Ru1 C1 C6 . . -28.6(5)
C4 Ru1 C1 C6 . . -65.3(5)
I2 Ru1 C1 C6 . . 147.4(4)
I1 Ru1 C1 C6 . . -114.8(7)
I1 Ru1 C1 C6 2_667 . 56.4(5)
Ru1 Ru1 C1 C6 2_667 . 53.1(7)
C3 Ru1 C1 C2 . . 28.1(5)
C6 Ru1 C1 C2 . . 130.4(7)
C5 Ru1 C1 C2 . . 101.8(5)
C4 Ru1 C1 C2 . . 65.1(5)
I2 Ru1 C1 C2 . . -82.2(4)
I1 Ru1 C1 C2 . . 15.5(10)
I1 Ru1 C1 C2 2_667 . -173.2(4)
Ru1 Ru1 C1 C2 2_667 . -176.6(4)
C2 Ru1 C1 C7 . . 113.9(9)
C3 Ru1 C1 C7 . . 142.0(8)
C6 Ru1 C1 C7 . . -115.7(9)
C5 Ru1 C1 C7 . . -144.3(8)
C4 Ru1 C1 C7 . . 179.0(8)
I2 Ru1 C1 C7 . . 31.7(7)
I1 Ru1 C1 C7 . . 129.4(8)
I1 Ru1 C1 C7 2_667 . -59.3(7)
Ru1 Ru1 C1 C7 2_667 . -62.7(9)
C6 C1 C2 C3 . . -2.2(11)
C7 C1 C2 C3 . . 177.7(8)
Ru1 C1 C2 C3 . . -55.0(7)
C6 C1 C2 Ru1 . . 52.8(6)
C7 C1 C2 Ru1 . . -127.3(8)
C6 Ru1 C2 C3 . . 103.0(5)
C5 Ru1 C2 C3 . . 65.9(5)
C1 Ru1 C2 C3 . . 133.2(7)
C4 Ru1 C2 C3 . . 28.6(5)
I2 Ru1 C2 C3 . . -127.9(5)
I1 Ru1 C2 C3 . . -41.8(6)
I1 Ru1 C2 C3 2_667 . 145.7(4)
Ru1 Ru1 C2 C3 2_667 . -54.6(14)
C3 Ru1 C2 C1 . . -133.2(7)
C6 Ru1 C2 C1 . . -30.2(4)
C5 Ru1 C2 C1 . . -67.3(5)
C4 Ru1 C2 C1 . . -104.6(5)
I2 Ru1 C2 C1 . . 98.9(4)
I1 Ru1 C2 C1 . . -175.0(3)
I1 Ru1 C2 C1 2_667 . 12.5(7)
Ru1 Ru1 C2 C1 2_667 . 172.2(9)
C1 C2 C3 C4 . . 0.4(12)
Ru1 C2 C3 C4 . . -55.0(7)
C1 C2 C3 Ru1 . . 55.4(7)
C6 Ru1 C3 C2 . . -66.4(5)
C5 Ru1 C3 C2 . . -103.6(5)
C1 Ru1 C3 C2 . . -29.1(4)
C4 Ru1 C3 C2 . . -133.7(7)
I2 Ru1 C3 C2 . . 57.5(5)
I1 Ru1 C3 C2 . . 147.7(4)
I1 Ru1 C3 C2 2_667 . -122.2(7)
Ru1 Ru1 C3 C2 2_667 . 166.6(4)
C2 Ru1 C3 C4 . . 133.7(7)
C6 Ru1 C3 C4 . . 67.3(5)
C5 Ru1 C3 C4 . . 30.2(5)
C1 Ru1 C3 C4 . . 104.7(5)
I2 Ru1 C3 C4 . . -168.8(4)
I1 Ru1 C3 C4 . . -78.6(5)
I1 Ru1 C3 C4 2_667 . 11.5(10)
Ru1 Ru1 C3 C4 2_667 . -59.7(6)
C2 C3 C4 C5 . . 1.0(11)
Ru1 C3 C4 C5 . . -53.0(6)
C2 C3 C4 C10 . . 179.1(8)
Ru1 C3 C4 C10 . . 125.2(8)
C2 C3 C4 Ru1 . . 54.0(7)
C2 Ru1 C4 C5 . . 102.5(5)
C3 Ru1 C4 C5 . . 130.4(8)
C6 Ru1 C4 C5 . . 28.6(5)
C1 Ru1 C4 C5 . . 65.3(5)
I2 Ru1 C4 C5 . . 150.1(4)
I1 Ru1 C4 C5 . . -126.0(5)
I1 Ru1 C4 C5 2_667 . -45.0(6)
Ru1 Ru1 C4 C5 2_667 . -89.6(5)
C2 Ru1 C4 C3 . . -27.9(5)
C6 Ru1 C4 C3 . . -101.8(5)
C5 Ru1 C4 C3 . . -130.4(8)
C1 Ru1 C4 C3 . . -65.1(5)
I2 Ru1 C4 C3 . . 19.6(7)
I1 Ru1 C4 C3 . . 103.5(5)
I1 Ru1 C4 C3 2_667 . -175.4(4)
Ru1 Ru1 C4 C3 2_667 . 140.0(4)
C2 Ru1 C4 C10 . . -143.6(10)
C3 Ru1 C4 C10 . . -115.8(11)
C6 Ru1 C4 C10 . . 142.4(10)
C5 Ru1 C4 C10 . . 113.8(12)
C1 Ru1 C4 C10 . . 179.2(10)
I2 Ru1 C4 C10 . . -96.1(10)
I1 Ru1 C4 C10 . . -12.2(9)
I1 Ru1 C4 C10 2_667 . 68.8(10)
Ru1 Ru1 C4 C10 2_667 . 24.2(10)
C3 C4 C5 C6 . . -0.6(11)
C10 C4 C5 C6 . . -178.7(8)
Ru1 C4 C5 C6 . . -52.9(6)
C3 C4 C5 Ru1 . . 52.3(6)
C10 C4 C5 Ru1 . . -125.8(8)
C2 Ru1 C5 C6 . . 66.5(5)
C3 Ru1 C5 C6 . . 102.8(5)
C1 Ru1 C5 C6 . . 28.7(5)
C4 Ru1 C5 C6 . . 133.2(8)
I2 Ru1 C5 C6 . . 15.5(10)
I1 Ru1 C5 C6 . . -167.3(4)
I1 Ru1 C5 C6 2_667 . -83.4(4)
Ru1 Ru1 C5 C6 2_667 . -123.7(4)
C2 Ru1 C5 C4 . . -66.7(5)
C3 Ru1 C5 C4 . . -30.4(5)
C6 Ru1 C5 C4 . . -133.2(8)
C1 Ru1 C5 C4 . . -104.6(6)
I2 Ru1 C5 C4 . . -117.8(7)
I1 Ru1 C5 C4 . . 59.4(5)
I1 Ru1 C5 C4 2_667 . 143.4(5)
Ru1 Ru1 C5 C4 2_667 . 103.0(5)
C4 C5 C6 C1 . . -1.3(11)
Ru1 C5 C6 C1 . . -55.3(6)
C4 C5 C6 Ru1 . . 53.9(6)
C2 C1 C6 C5 . . 2.7(11)
C7 C1 C6 C5 . . -177.2(8)
Ru1 C1 C6 C5 . . 55.1(7)
C2 C1 C6 Ru1 . . -52.4(6)
C7 C1 C6 Ru1 . . 127.7(8)
C2 Ru1 C6 C5 . . -102.7(5)
C3 Ru1 C6 C5 . . -66.3(5)
C1 Ru1 C6 C5 . . -133.2(7)
C4 Ru1 C6 C5 . . -28.6(5)
I2 Ru1 C6 C5 . . -174.3(4)
I1 Ru1 C6 C5 . . 21.7(7)
I1 Ru1 C6 C5 2_667 . 97.4(5)
Ru1 Ru1 C6 C5 2_667 . 72.1(5)
C2 Ru1 C6 C1 . . 30.5(5)
C3 Ru1 C6 C1 . . 66.9(5)
C5 Ru1 C6 C1 . . 133.2(7)
C4 Ru1 C6 C1 . . 104.6(5)
I2 Ru1 C6 C1 . . -41.1(5)
I1 Ru1 C6 C1 . . 155.0(4)
I1 Ru1 C6 C1 2_667 . -129.3(4)
Ru1 Ru1 C6 C1 2_667 . -154.6(4)
C6 C1 C7 C9 . . -42.9(12)
C2 C1 C7 C9 . . 137.2(8)
Ru1 C1 C7 C9 . . 48.1(11)
C6 C1 C7 C8 . . 80.6(10)
C2 C1 C7 C8 . . -99.3(9)
Ru1 C1 C7 C8 . . 171.6(6)
C14 C11 C12 C13 . . -178(2)
C13 C11 C12 C13 2_656 . -4(3)
C11 C12 C13 C11 . 2_656 4(3)
